data_7056612
loop_
_publ_author_name
'Ma, Jinchao'
'Yang, Hongwei'
'Cheng, Guangbin'

_publ_section_title
;
 Study on the synthesis of 2-fluoro-2,2-dinitroethyl esters as potential
 melt cast matrix in explosive charges
;
_journal_name_full 'New J. Chem.'
_journal_paper_doi 10.1039/C7NJ02717F
_journal_year 2017
_chemical_formula_moiety 'C9 H4 F N5 O12'
_chemical_formula_sum 'C9 H4 F N5 O12'
_chemical_formula_weight 393.17
_space_group_crystal_system orthorhombic
_space_group_IT_number 19
_space_group_name_Hall 'P 2ac 2ab'
_space_group_name_H-M_alt 'P 21 21 21'
_symmetry_space_group_name_Hall 'P 2ac 2ab'
_symmetry_space_group_name_H-M 'P 21 21 21'
_atom_sites_solution_hydrogens geom
_audit_creation_method SHELXL-2014/7
_audit_update_record
;
2017-07-06 deposited with the CCDC.
2017-09-18 downloaded from the CCDC.
;
_cell_angle_alpha 90
_cell_angle_beta 90
_cell_angle_gamma 90
_cell_formula_units_Z 4
_cell_length_a 5.8921(6)
_cell_length_b 12.6006(16)
_cell_length_c 18.796(2)
_cell_measurement_reflns_used 1439
_cell_measurement_temperature 173(2)
_cell_measurement_theta_max 23.87
_cell_measurement_theta_min 3.23
_cell_volume 1395.5(3)
_computing_structure_refinement 'SHELXL-2014/7 (Sheldrick, 2014)'
_diffrn_ambient_temperature 173(2)
_diffrn_measured_fraction_theta_full 0.997
_diffrn_measured_fraction_theta_max 0.997
_diffrn_measurement_device_type 'PHOTON 100 CMOS detector'
_diffrn_measurement_method 'omega scan'
_diffrn_radiation_type MoK\a
_diffrn_radiation_wavelength 0.71073
_diffrn_reflns_av_R_equivalents 0.1265
_diffrn_reflns_av_unetI/netI 0.1064
_diffrn_reflns_Laue_measured_fraction_full 0.997
_diffrn_reflns_Laue_measured_fraction_max 0.997
_diffrn_reflns_limit_h_max 7
_diffrn_reflns_limit_h_min -7
_diffrn_reflns_limit_k_max 14
_diffrn_reflns_limit_k_min -15
_diffrn_reflns_limit_l_max 22
_diffrn_reflns_limit_l_min -20
_diffrn_reflns_number 10581
_diffrn_reflns_point_group_measured_fraction_full 0.997
_diffrn_reflns_point_group_measured_fraction_max 0.997
_diffrn_reflns_theta_full 25.242
_diffrn_reflns_theta_max 25.370
_diffrn_reflns_theta_min 3.233
_diffrn_source 'fine-focus sealed tube'
_exptl_absorpt_coefficient_mu 0.185
_exptl_absorpt_correction_T_max 0.7452
_exptl_absorpt_correction_T_min 0.6186
_exptl_absorpt_correction_type multi-scan
_exptl_absorpt_process_details 'SADABS (Bruker, 2014)'
_exptl_crystal_density_diffrn 1.871
_exptl_crystal_description needle
_exptl_crystal_F_000 792
_exptl_crystal_size_max 0.360
_exptl_crystal_size_mid 0.050
_exptl_crystal_size_min 0.040
_refine_diff_density_max 0.237
_refine_diff_density_min -0.277
_refine_diff_density_rms 0.065
_refine_ls_abs_structure_details
;
 Flack x determined using 481 quotients [(I+)-(I-)]/[(I+)+(I-)]
 (Parsons, Flack and Wagner, Acta Cryst. B69 (2013) 249-259).
;
_refine_ls_abs_structure_Flack -0.2(10)
_refine_ls_extinction_method none
_refine_ls_goodness_of_fit_ref 1.017
_refine_ls_hydrogen_treatment constr
_refine_ls_matrix_type full
_refine_ls_number_parameters 244
_refine_ls_number_reflns 2556
_refine_ls_number_restraints 0
_refine_ls_restrained_S_all 1.017
_refine_ls_R_factor_all 0.1163
_refine_ls_R_factor_gt 0.0514
_refine_ls_shift/su_max 0.000
_refine_ls_shift/su_mean 0.000
_refine_ls_structure_factor_coef Fsqd
_refine_ls_weighting_details 'w=1/[\s^2^(Fo^2^)+(0.0277P)^2^] where P=(Fo^2^+2Fc^2^)/3'
_refine_ls_weighting_scheme calc
_refine_ls_wR_factor_gt 0.0740
_refine_ls_wR_factor_ref 0.0914
_reflns_Friedel_coverage 0.697
_reflns_Friedel_fraction_full 0.998
_reflns_Friedel_fraction_max 0.998
_reflns_number_gt 1622
_reflns_number_total 2556
_reflns_threshold_expression 'I > 2\s(I)'
_cod_data_source_file c7nj02717f2.cif
_cod_data_source_block 1_CCDC1
_cod_database_code 7056612
_shelx_shelxl_version_number 2014/7
_shelx_space_group_comment
;
The symmetry employed for this shelxl refinement is uniquely defined
by the following loop, which should always be used as a source of
symmetry information in preference to the above space-group names.
They are only intended as comments.
;
_shelx_estimated_absorpt_t_min 0.936
_shelx_estimated_absorpt_t_max 0.993

loop_
_space_group_symop_operation_xyz
'x, y, z'
'-x+1/2, -y, z+1/2'
'-x, y+1/2, -z+1/2'
'x+1/2, -y+1/2, -z'

loop_
_atom_site_label
_atom_site_type_symbol
_atom_site_fract_x
_atom_site_fract_y
_atom_site_fract_z
_atom_site_U_iso_or_equiv
_atom_site_adp_type
_atom_site_occupancy
_atom_site_site_symmetry_order
_atom_site_calc_flag
_atom_site_refinement_flags_posn
_atom_site_refinement_flags_adp
C1 C 0.4850(10) 0.7813(4) 0.6948(3) 0.0182(14) Uani 1 1 d . .
C2 C 0.3101(9) 0.7080(5) 0.7068(3) 0.0190(14) Uani 1 1 d . .
C3 C 0.3061(10) 0.6219(5) 0.6600(3) 0.0203(14) Uani 1 1 d . .
C4 C 0.4623(9) 0.6056(5) 0.6072(3) 0.0194(14) Uani 1 1 d . .
H4 H 0.4552 0.5451 0.5772 0.023 Uiso 1 1 calc R U
C5 C 0.6309(10) 0.6812(4) 0.5996(3) 0.0193(14) Uani 1 1 d . .
C6 C 0.6452(10) 0.7703(4) 0.6417(3) 0.0182(14) Uani 1 1 d . .
H6 H 0.7602 0.8221 0.6345 0.022 Uiso 1 1 calc R U
C7 C 0.1357(10) 0.7279(5) 0.7640(3) 0.0221(15) Uani 1 1 d . .
C8 C 0.0661(10) 0.6988(5) 0.8856(3) 0.0255(15) Uani 1 1 d . .
H8A H 0.0016 0.7710 0.8814 0.031 Uiso 1 1 calc R U
H8B H 0.1671 0.6970 0.9276 0.031 Uiso 1 1 calc R U
C9 C -0.1221(9) 0.6189(5) 0.8943(3) 0.0236(14) Uani 1 1 d . .
F1 F -0.2803(6) 0.6234(3) 0.8447(2) 0.0327(9) Uani 1 1 d . .
N1 N 0.5082(8) 0.8746(4) 0.7415(3) 0.0215(12) Uani 1 1 d . .
N2 N -0.2390(9) 0.6332(4) 0.9664(3) 0.0287(13) Uani 1 1 d . .
N3 N -0.0268(9) 0.5050(4) 0.8941(3) 0.0248(12) Uani 1 1 d . .
N4 N 0.1180(9) 0.5438(4) 0.6647(3) 0.0251(13) Uani 1 1 d . .
N5 N 0.8085(9) 0.6650(4) 0.5457(3) 0.0268(14) Uani 1 1 d . .
O1 O 0.6158(7) 0.9509(3) 0.7186(2) 0.0289(11) Uani 1 1 d . .
O2 O 0.4243(7) 0.8702(4) 0.8009(2) 0.0339(11) Uani 1 1 d . .
O3 O 0.1924(7) 0.6732(3) 0.8228(2) 0.0214(10) Uani 1 1 d . .
O4 O -0.0220(7) 0.7860(3) 0.7573(2) 0.0280(11) Uani 1 1 d . .
O5 O -0.1128(8) 0.6403(4) 1.0183(2) 0.0383(13) Uani 1 1 d . .
O6 O -0.4438(8) 0.6369(4) 0.9671(3) 0.0459(14) Uani 1 1 d . .
O7 O 0.1382(8) 0.4914(3) 0.9324(2) 0.0331(12) Uani 1 1 d . .
O8 O -0.1212(8) 0.4409(3) 0.8575(2) 0.0380(13) Uani 1 1 d . .
O9 O -0.0334(7) 0.5614(3) 0.7085(3) 0.0330(12) Uani 1 1 d . .
O10 O 0.1226(8) 0.4681(4) 0.6241(3) 0.0415(14) Uani 1 1 d . .
O11 O 0.7902(8) 0.5914(4) 0.5041(3) 0.0385(13) Uani 1 1 d . .
O12 O 0.9705(7) 0.7265(4) 0.5457(2) 0.0346(12) Uani 1 1 d . .

loop_
_atom_site_aniso_label
_atom_site_aniso_U_11
_atom_site_aniso_U_22
_atom_site_aniso_U_33
_atom_site_aniso_U_23
_atom_site_aniso_U_13
_atom_site_aniso_U_12
C1 0.024(3) 0.011(3) 0.020(3) -0.002(3) -0.009(3) 0.000(3)
C2 0.019(3) 0.019(3) 0.019(3) 0.007(3) -0.008(3) 0.000(3)
C3 0.024(3) 0.017(3) 0.019(4) 0.004(3) -0.009(3) -0.003(3)
C4 0.025(3) 0.017(3) 0.016(4) 0.000(3) -0.007(3) -0.005(3)
C5 0.022(3) 0.020(4) 0.015(3) 0.001(3) 0.000(3) -0.002(3)
C6 0.022(3) 0.017(3) 0.015(3) 0.003(3) -0.004(3) -0.003(3)
C7 0.023(3) 0.019(4) 0.024(4) 0.003(3) -0.005(3) -0.006(3)
C8 0.030(3) 0.023(4) 0.023(4) 0.002(3) -0.002(3) -0.003(3)
C9 0.026(3) 0.022(3) 0.023(4) -0.003(3) -0.002(3) 0.005(3)
F1 0.029(2) 0.039(2) 0.030(2) 0.0029(19) -0.0087(17) -0.0047(18)
N1 0.019(3) 0.018(3) 0.027(4) -0.003(3) -0.005(2) 0.002(2)
N2 0.036(3) 0.021(3) 0.029(4) -0.001(3) 0.008(3) 0.003(3)
N3 0.027(3) 0.024(3) 0.024(3) -0.003(3) 0.009(3) -0.001(3)
N4 0.029(3) 0.021(3) 0.025(3) 0.004(3) -0.012(3) -0.008(3)
N5 0.032(3) 0.025(3) 0.023(3) 0.002(3) -0.008(3) 0.003(3)
O1 0.036(3) 0.018(3) 0.033(3) -0.001(2) -0.001(2) -0.008(2)
O2 0.042(3) 0.034(3) 0.025(3) -0.008(2) 0.009(2) -0.009(2)
O3 0.025(2) 0.019(2) 0.021(2) 0.0039(18) -0.001(2) 0.0008(19)
O4 0.028(2) 0.024(2) 0.032(3) 0.005(2) -0.006(2) 0.004(2)
O5 0.055(3) 0.040(3) 0.020(3) -0.007(2) 0.006(3) 0.001(3)
O6 0.026(2) 0.052(3) 0.059(4) 0.005(3) 0.012(3) 0.008(3)
O7 0.037(3) 0.025(3) 0.037(3) 0.002(2) -0.006(3) 0.006(2)
O8 0.051(3) 0.028(3) 0.036(3) -0.014(2) -0.003(3) -0.010(3)
O9 0.025(3) 0.034(3) 0.040(3) 0.001(2) 0.003(3) -0.009(2)
O10 0.055(3) 0.030(3) 0.039(3) -0.012(2) 0.001(3) -0.021(3)
O11 0.040(3) 0.037(3) 0.038(3) -0.018(3) 0.005(2) -0.002(2)
O12 0.034(3) 0.036(3) 0.034(3) -0.006(2) 0.005(2) -0.012(3)

loop_
_atom_type_symbol
_atom_type_description
_atom_type_scat_dispersion_real
_atom_type_scat_dispersion_imag
_atom_type_scat_source
C C 0.0033 0.0016 'International Tables Vol C Tables 4.2.6.8 and 6.1.1.4'
H H 0.0000 0.0000 'International Tables Vol C Tables 4.2.6.8 and 6.1.1.4'
N N 0.0061 0.0033 'International Tables Vol C Tables 4.2.6.8 and 6.1.1.4'
O O 0.0106 0.0060 'International Tables Vol C Tables 4.2.6.8 and 6.1.1.4'
F F 0.0171 0.0103 'International Tables Vol C Tables 4.2.6.8 and 6.1.1.4'

loop_
_geom_angle_atom_site_label_1
_geom_angle_atom_site_label_2
_geom_angle_atom_site_label_3
_geom_angle
C6 C1 C2 123.5(5)
C6 C1 N1 116.6(5)
C2 C1 N1 119.9(5)
C3 C2 C1 115.0(6)
C3 C2 C7 124.5(5)
C1 C2 C7 120.4(5)
C4 C3 C2 124.1(6)
C4 C3 N4 116.5(5)
C2 C3 N4 119.3(6)
C3 C4 C5 117.1(5)
C3 C4 H4 121.4
C5 C4 H4 121.4
C6 C5 C4 123.0(6)
C6 C5 N5 117.8(5)
C4 C5 N5 119.2(5)
C5 C6 C1 117.1(5)
C5 C6 H6 121.4
C1 C6 H6 121.4
O4 C7 O3 126.6(6)
O4 C7 C2 124.0(6)
O3 C7 C2 109.4(5)
O3 C8 C9 108.8(5)
O3 C8 H8A 109.9
C9 C8 H8A 109.9
O3 C8 H8B 109.9
C9 C8 H8B 109.9
H8A C8 H8B 108.3
F1 C9 C8 114.5(5)
F1 C9 N2 107.6(5)
C8 C9 N2 110.5(5)
F1 C9 N3 107.2(5)
C8 C9 N3 110.7(5)
N2 C9 N3 105.9(5)
O2 N1 O1 124.4(5)
O2 N1 C1 118.0(5)
O1 N1 C1 117.6(5)
O6 N2 O5 126.4(6)
O6 N2 C9 117.6(6)
O5 N2 C9 116.0(5)
O8 N3 O7 127.8(5)
O8 N3 C9 117.4(5)
O7 N3 C9 114.8(5)
O10 N4 O9 125.0(5)
O10 N4 C3 117.6(5)
O9 N4 C3 117.4(5)
O11 N5 O12 123.3(6)
O11 N5 C5 119.0(5)
O12 N5 C5 117.7(5)
C7 O3 C8 115.7(5)

loop_
_geom_bond_atom_site_label_1
_geom_bond_atom_site_label_2
_geom_bond_distance
C1 C6 1.381(8)
C1 C2 1.402(7)
C1 N1 1.474(7)
C2 C3 1.397(8)
C2 C7 1.509(8)
C3 C4 1.368(8)
C3 N4 1.485(7)
C4 C5 1.383(7)
C4 H4 0.9500
C5 C6 1.377(8)
C5 N5 1.470(8)
C6 H6 0.9500
C7 O4 1.190(7)
C7 O3 1.344(6)
C8 O3 1.432(7)
C8 C9 1.506(8)
C8 H8A 0.9900
C8 H8B 0.9900
C9 F1 1.319(7)
C9 N2 1.531(8)
C9 N3 1.541(7)
N1 O2 1.221(6)
N1 O1 1.230(6)
N2 O6 1.207(6)
N2 O5 1.230(7)
N3 O8 1.199(6)
N3 O7 1.221(6)
N4 O10 1.221(6)
N4 O9 1.234(6)
N5 O11 1.217(6)
N5 O12 1.229(6)
